data_7249206
loop_
_publ_author_name
'Lee, Chia-Yi'
'Usman, Muhammad'
'Wang, Song-Wei'
'Thapa, Kedar Bahadur'
'Chen, Tsun-Ren'
'Chen, Jhy-Der'

_publ_section_title
;
 Designed synthesis of Co(ii) coordination polymers for evaluation of
 structural transformations
;
_journal_issue 36
_journal_name_full CrystEngComm
_journal_page_first 5099
_journal_page_last 5107
_journal_paper_doi 10.1039/D4CE00723A
_journal_volume 26
_journal_year 2024
_chemical_formula_sum 'C29 H24.5 Co N4 O6.25'
_chemical_formula_weight 587.95
_space_group_crystal_system monoclinic
_space_group_IT_number 14
_space_group_name_Hall '-P 2yn'
_space_group_name_H-M_alt 'P 1 21/n 1'
_atom_sites_solution_hydrogens mixed
_audit_creation_method SHELXL-2017/1
_audit_update_record
;
2024-07-09 deposited with the CCDC.	2024-08-13 downloaded from the CCDC.
;
_cell_angle_alpha 90
_cell_angle_beta 114.8619(9)
_cell_angle_gamma 90
_cell_formula_units_Z 4
_cell_length_a 11.4825(4)
_cell_length_b 21.8344(6)
_cell_length_c 11.8159(4)
_cell_measurement_reflns_used 7634
_cell_measurement_temperature 107(2)
_cell_measurement_theta_max 28.36
_cell_measurement_theta_min 2.17
_cell_volume 2687.86(15)
_computing_cell_refinement 'Bruker SAINT'
_computing_data_collection 'Bruker APEX2'
_computing_data_reduction 'Bruker SAINT'
_computing_molecular_graphics 'Bruker SHELXTL'
_computing_publication_material 'Bruker SHELXTL'
_computing_structure_refinement 'SHELXL-2017/1 (Sheldrick, 2017)'
_computing_structure_solution 'SHELXS-97 (Sheldrick 2008)'
_diffrn_ambient_temperature 107(2)
_diffrn_measured_fraction_theta_full 1.000
_diffrn_measured_fraction_theta_max 0.995
_diffrn_measurement_device_type 'Bruker APEX-II CCD'
_diffrn_measurement_method '\f and \w scans'
_diffrn_radiation_type MoK\a
_diffrn_radiation_wavelength 0.71073
_diffrn_reflns_av_R_equivalents 0.0486
_diffrn_reflns_av_unetI/netI 0.0561
_diffrn_reflns_Laue_measured_fraction_full 1.000
_diffrn_reflns_Laue_measured_fraction_max 0.995
_diffrn_reflns_limit_h_max 15
_diffrn_reflns_limit_h_min -15
_diffrn_reflns_limit_k_max 29
_diffrn_reflns_limit_k_min -28
_diffrn_reflns_limit_l_max 14
_diffrn_reflns_limit_l_min -15
_diffrn_reflns_number 22257
_diffrn_reflns_point_group_measured_fraction_full 1.000
_diffrn_reflns_point_group_measured_fraction_max 0.995
_diffrn_reflns_theta_full 25.242
_diffrn_reflns_theta_max 28.401
_diffrn_reflns_theta_min 1.865
_exptl_absorpt_coefficient_mu 0.691
_exptl_absorpt_correction_T_max 0.7457
_exptl_absorpt_correction_T_min 0.6633
_exptl_absorpt_correction_type multi-scan
_exptl_absorpt_process_details 'SADABS V2008/1 (Bruker AXS, 2008)'
_exptl_crystal_colour pink
_exptl_crystal_density_diffrn 1.453
_exptl_crystal_description plate
_exptl_crystal_F_000 1214
_exptl_crystal_size_max 0.300
_exptl_crystal_size_mid 0.200
_exptl_crystal_size_min 0.010
_refine_diff_density_max 0.496
_refine_diff_density_min -0.432
_refine_diff_density_rms 0.068
_refine_ls_extinction_method none
_refine_ls_goodness_of_fit_ref 1.022
_refine_ls_hydrogen_treatment constr
_refine_ls_matrix_type full
_refine_ls_number_parameters 370
_refine_ls_number_reflns 6710
_refine_ls_number_restraints 0
_refine_ls_restrained_S_all 1.022
_refine_ls_R_factor_all 0.0731
_refine_ls_R_factor_gt 0.0461
_refine_ls_shift/su_max 0.002
_refine_ls_shift/su_mean 0.000
_refine_ls_structure_factor_coef Fsqd
_refine_ls_weighting_details 'w=1/[\s^2^(Fo^2^)+(0.0425P)^2^+1.9256P] where P=(Fo^2^+2Fc^2^)/3'
_refine_ls_weighting_scheme calc
_refine_ls_wR_factor_gt 0.1010
_refine_ls_wR_factor_ref 0.1126
_reflns_Friedel_coverage 0.000
_reflns_number_gt 4906
_reflns_number_total 6710
_reflns_threshold_expression 'I > 2\s(I)'
_cod_data_source_file d4ce00723a2.cif
_cod_data_source_block 3
_cod_depositor_comments
;
The following automatic conversions were performed:

data item '_exptl_absorpt_correction_type' value 'multi_scan' was
changed to 'multi-scan' in accordance with the
/home/data/users/saulius/crontab/automatic-downloads/rss-feeds/RSC/lib/dictionaries/cif_core.dic
dictionary named 'cif_core.dic' version 2.4.2 last updated on
2011-04-26.

Automatic conversion script
Id: cif_fix_values 8170 2020-07-09 18:12:32Z antanas 

 Adding full bibliography for 7249203--7249207.cif.
;
_cod_original_sg_symbol_H-M 'P 21/n'
_cod_original_formula_sum 'C29 H24.50 Co N4 O6.25'
_cod_database_code 7249206
_shelx_shelxl_version_number 2017/1
_shelx_space_group_comment
; 
The symmetry employed for this shelxl refinement is uniquely defined 
by the following loop, which should always be used as a source of 
symmetry information in preference to the above space-group names. 
They are only intended as comments. 
;
_shelx_estimated_absorpt_t_min 0.820
_shelx_estimated_absorpt_t_max 0.993

loop_
_space_group_symop_operation_xyz
'x, y, z'
'-x+1/2, y+1/2, -z+1/2'
'-x, -y, -z'
'x-1/2, -y-1/2, z-1/2'

loop_
_atom_site_label
_atom_site_type_symbol
_atom_site_fract_x
_atom_site_fract_y
_atom_site_fract_z
_atom_site_U_iso_or_equiv
_atom_site_adp_type
_atom_site_occupancy
_atom_site_site_symmetry_order
_atom_site_calc_flag
_atom_site_refinement_flags_posn
_atom_site_refinement_flags_adp
_atom_site_refinement_flags_occupancy
_atom_site_disorder_assembly
_atom_site_disorder_group
Co Co 1.13279(3) 0.93613(2) 0.49795(3) 0.01883(9) Uani 1 1 d . . . . .
N1 N 1.29444(19) 0.99706(9) 0.53967(19) 0.0258(4) Uani 1 1 d . . . . .
N2 N 1.6090(2) 0.97622(17) 0.8901(2) 0.0594(9) Uani 1 1 d . . . . .
H2A H 1.556869 0.993380 0.918064 0.071 Uiso 1 1 calc R U . . .
N3 N 1.6938(3) 0.84802(17) 1.0949(3) 0.0743(11) Uani 1 1 d . . . . .
H3A H 1.747136 0.832665 1.066492 0.089 Uiso 1 1 calc R U . . .
N4 N 1.97352(19) 0.87550(9) 1.4626(2) 0.0289(5) Uani 1 1 d . . . . .
O1 O 1.7344(2) 0.89329(17) 0.9058(3) 0.0928(11) Uani 1 1 d . . . . .
O2 O 1.5577(2) 0.92758(13) 1.0763(2) 0.0607(7) Uani 1 1 d . . . . .
O3 O 1.25637(16) 0.86589(8) 0.63011(15) 0.0280(4) Uani 1 1 d . . . . .
O4 O 1.22878(15) 0.86918(7) 0.43532(14) 0.0229(4) Uani 1 1 d . . . . .
O5 O 1.45380(15) 0.47601(8) 0.17194(15) 0.0255(4) Uani 1 1 d . . . . .
O6 O 1.60881(16) 0.51860(8) 0.13371(15) 0.0271(4) Uani 1 1 d . . . . .
C1 C 1.2955(3) 1.04333(13) 0.4665(3) 0.0401(7) Uani 1 1 d . . . . .
H1A H 1.220428 1.051244 0.392573 0.048 Uiso 1 1 calc R U . . .
C2 C 1.4021(3) 1.08027(14) 0.4943(4) 0.0531(9) Uani 1 1 d . . . . .
H2B H 1.399513 1.112900 0.440109 0.064 Uiso 1 1 calc R U . . .
C3 C 1.5104(3) 1.06964(15) 0.5994(4) 0.0507(9) Uani 1 1 d . . . . .
H3B H 1.584584 1.094206 0.618719 0.061 Uiso 1 1 calc R U . . .
C4 C 1.5110(3) 1.02237(16) 0.6782(3) 0.0447(8) Uani 1 1 d . . . . .
C5 C 1.4004(2) 0.98780(14) 0.6447(2) 0.0337(6) Uani 1 1 d . . . . .
H5A H 1.399619 0.955891 0.699080 0.040 Uiso 1 1 calc R U . . .
C6 C 1.6316(3) 1.0067(2) 0.7925(3) 0.0808(15) Uani 1 1 d . . . . .
H6A H 1.686137 0.980069 0.767079 0.097 Uiso 1 1 calc R U . . .
H6B H 1.679895 1.044958 0.826795 0.097 Uiso 1 1 calc R U . . .
C7 C 1.6646(3) 0.9227(2) 0.9394(3) 0.0674(13) Uani 1 1 d . . . . .
C8 C 1.6318(3) 0.9007(2) 1.0445(3) 0.0595(10) Uani 1 1 d . . . . .
C9 C 1.6763(4) 0.8159(2) 1.1930(5) 0.0876(15) Uani 1 1 d . . . . .
H9A H 1.671643 0.771484 1.174822 0.105 Uiso 1 1 calc R U . . .
H9B H 1.592703 0.828262 1.191553 0.105 Uiso 1 1 calc R U . . .
C10 C 1.7794(3) 0.82633(14) 1.3231(4) 0.0533(9) Uani 1 1 d . . . . .
C11 C 1.7737(3) 0.79572(16) 1.4233(5) 0.0700(12) Uani 1 1 d . . . . .
H11A H 1.705092 0.768230 1.410318 0.084 Uiso 1 1 calc R U . . .
C12 C 1.8669(3) 0.80510(16) 1.5409(4) 0.0620(10) Uani 1 1 d . . . . .
H12A H 1.863629 0.784408 1.610270 0.074 Uiso 1 1 calc R U . . .
C13 C 1.9651(3) 0.84488(12) 1.5572(3) 0.0413(7) Uani 1 1 d . . . . .
H13A H 2.029946 0.850992 1.639122 0.050 Uiso 1 1 calc R U . . .
C14 C 1.8820(3) 0.86591(13) 1.3479(3) 0.0405(7) Uani 1 1 d . . . . .
H14A H 1.887392 0.887175 1.280087 0.049 Uiso 1 1 calc R U . . .
C15 C 1.2827(2) 0.84661(11) 0.5430(2) 0.0213(5) Uani 1 1 d . . . . .
C16 C 1.3813(2) 0.79756(10) 0.5683(2) 0.0207(5) Uani 1 1 d . . . . .
C17 C 1.4047(2) 0.77391(11) 0.4712(2) 0.0254(5) Uani 1 1 d . . . . .
H17A H 1.355325 0.787702 0.388425 0.031 Uiso 1 1 calc R U . . .
C18 C 1.4989(2) 0.73047(11) 0.4936(2) 0.0265(5) Uani 1 1 d . . . . .
H18A H 1.513387 0.714486 0.425859 0.032 Uiso 1 1 calc R U . . .
C19 C 1.5733(2) 0.70965(10) 0.6141(2) 0.0214(5) Uani 1 1 d . . . . .
C20 C 1.5481(3) 0.73302(12) 0.7107(2) 0.0330(6) Uani 1 1 d . . . . .
H20A H 1.596325 0.718763 0.793373 0.040 Uiso 1 1 calc R U . . .
C21 C 1.4535(3) 0.77693(12) 0.6885(2) 0.0316(6) Uani 1 1 d . . . . .
H21A H 1.438342 0.792858 0.755896 0.038 Uiso 1 1 calc R U . . .
C22 C 1.6788(2) 0.66262(11) 0.6392(2) 0.0245(5) Uani 1 1 d . . . . .
H22A H 1.761019 0.684155 0.659463 0.029 Uiso 1 1 calc R U . . .
H22B H 1.688254 0.637709 0.712551 0.029 Uiso 1 1 calc R U . . .
C23 C 1.6517(2) 0.62079(10) 0.5295(2) 0.0203(5) Uani 1 1 d . . . . .
C24 C 1.5433(2) 0.58388(11) 0.4871(2) 0.0225(5) Uani 1 1 d . . . . .
H24A H 1.489903 0.583647 0.530479 0.027 Uiso 1 1 calc R U . . .
C25 C 1.5120(2) 0.54757(10) 0.3830(2) 0.0222(5) Uani 1 1 d . . . . .
H25A H 1.437439 0.522540 0.355395 0.027 Uiso 1 1 calc R U . . .
C26 C 1.5887(2) 0.54736(10) 0.3183(2) 0.0201(5) Uani 1 1 d . . . . .
C27 C 1.6989(2) 0.58292(12) 0.3612(2) 0.0272(5) Uani 1 1 d . . . . .
H27A H 1.753235 0.582332 0.318767 0.033 Uiso 1 1 calc R U . . .
C28 C 1.7300(2) 0.61951(12) 0.4665(2) 0.0262(5) Uani 1 1 d . . . . .
H28A H 1.805539 0.643846 0.495450 0.031 Uiso 1 1 calc R U . . .
C29 C 1.5483(2) 0.51151(11) 0.1997(2) 0.0214(5) Uani 1 1 d . . . . .
O7 O 1.7723(15) 0.8310(6) 1.7248(12) 0.115(5) Uani 0.25 1 d . . P . .
H7A H 1.776233 0.807157 1.783217 0.138 Uiso 0.25 1 d R U P . .
H7B H 1.812882 0.863817 1.755827 0.138 Uiso 0.25 1 d R U P . .

loop_
_atom_site_aniso_label
_atom_site_aniso_U_11
_atom_site_aniso_U_22
_atom_site_aniso_U_33
_atom_site_aniso_U_23
_atom_site_aniso_U_13
_atom_site_aniso_U_12
Co 0.01750(15) 0.01971(16) 0.01798(15) 0.00286(13) 0.00618(12) -0.00046(13)
N1 0.0248(10) 0.0251(11) 0.0313(11) -0.0074(9) 0.0154(9) -0.0058(9)
N2 0.0255(13) 0.123(3) 0.0289(13) -0.0328(16) 0.0109(11) -0.0222(16)
N3 0.0258(14) 0.089(3) 0.078(2) -0.038(2) -0.0068(15) -0.0052(16)
N4 0.0227(10) 0.0217(10) 0.0425(13) 0.0026(9) 0.0140(10) -0.0012(9)
O1 0.0348(13) 0.152(3) 0.093(2) -0.057(2) 0.0278(14) -0.0028(16)
O2 0.0337(12) 0.098(2) 0.0473(13) -0.0161(13) 0.0139(10) -0.0019(12)
O3 0.0303(9) 0.0331(10) 0.0217(8) 0.0051(7) 0.0119(7) 0.0090(8)
O4 0.0245(8) 0.0208(8) 0.0190(8) 0.0022(7) 0.0049(7) 0.0021(7)
O5 0.0248(9) 0.0255(9) 0.0246(9) -0.0073(7) 0.0087(7) -0.0046(7)
O6 0.0293(9) 0.0343(10) 0.0193(8) -0.0030(7) 0.0119(7) -0.0013(8)
C1 0.0314(15) 0.0304(14) 0.065(2) 0.0073(14) 0.0261(15) -0.0016(12)
C2 0.049(2) 0.0279(16) 0.097(3) 0.0000(16) 0.045(2) -0.0106(14)
C3 0.0407(17) 0.0459(19) 0.081(2) -0.0351(18) 0.0411(18) -0.0261(15)
C4 0.0355(15) 0.070(2) 0.0386(16) -0.0336(16) 0.0253(13) -0.0277(15)
C5 0.0269(13) 0.0497(17) 0.0260(13) -0.0148(12) 0.0127(11) -0.0150(12)
C6 0.0356(18) 0.174(5) 0.0329(17) -0.035(2) 0.0144(15) -0.051(2)
C7 0.0149(14) 0.128(4) 0.050(2) -0.042(2) 0.0047(14) -0.0113(19)
C8 0.0173(14) 0.092(3) 0.052(2) -0.030(2) -0.0022(14) -0.0130(17)
C9 0.037(2) 0.075(3) 0.116(4) -0.010(3) -0.002(2) -0.026(2)
C10 0.0236(14) 0.0335(16) 0.090(3) -0.0051(17) 0.0108(16) -0.0063(13)
C11 0.0365(19) 0.0389(19) 0.133(4) 0.006(2) 0.034(2) -0.0148(15)
C12 0.052(2) 0.046(2) 0.098(3) 0.016(2) 0.041(2) -0.0127(17)
C13 0.0399(16) 0.0262(14) 0.065(2) 0.0109(14) 0.0293(15) -0.0027(12)
C14 0.0230(13) 0.0322(15) 0.0573(19) -0.0023(14) 0.0082(13) -0.0049(12)
C15 0.0169(11) 0.0208(11) 0.0226(12) -0.0009(9) 0.0047(9) -0.0023(9)
C16 0.0210(11) 0.0190(11) 0.0206(11) -0.0002(9) 0.0071(9) -0.0029(9)
C17 0.0301(13) 0.0251(12) 0.0141(11) 0.0020(9) 0.0024(9) 0.0033(10)
C18 0.0335(13) 0.0267(13) 0.0179(11) -0.0007(10) 0.0093(10) 0.0061(11)
C19 0.0222(11) 0.0197(11) 0.0183(11) -0.0016(9) 0.0047(9) -0.0005(9)
C20 0.0407(15) 0.0402(15) 0.0129(11) 0.0035(11) 0.0062(10) 0.0150(13)
C21 0.0358(14) 0.0402(15) 0.0167(11) 0.0019(11) 0.0091(10) 0.0148(12)
C22 0.0266(12) 0.0249(12) 0.0175(11) -0.0021(9) 0.0049(10) 0.0034(10)
C23 0.0236(11) 0.0202(11) 0.0148(10) 0.0010(9) 0.0056(9) 0.0031(9)
C24 0.0250(12) 0.0229(12) 0.0222(12) 0.0001(9) 0.0124(10) 0.0018(10)
C25 0.0226(11) 0.0207(12) 0.0226(11) -0.0015(9) 0.0089(10) -0.0041(9)
C26 0.0224(11) 0.0219(12) 0.0151(10) -0.0001(9) 0.0069(9) -0.0011(9)
C27 0.0264(12) 0.0376(14) 0.0203(12) -0.0050(10) 0.0124(10) -0.0089(11)
C28 0.0236(12) 0.0333(14) 0.0192(11) -0.0039(10) 0.0066(10) -0.0098(10)
C29 0.0210(11) 0.0223(12) 0.0173(11) -0.0002(9) 0.0046(9) 0.0028(9)
O7 0.172(15) 0.081(9) 0.080(9) 0.007(7) 0.042(9) 0.020(10)

loop_
_atom_type_symbol
_atom_type_description
_atom_type_scat_dispersion_real
_atom_type_scat_dispersion_imag
_atom_type_scat_source
C C 0.0033 0.0016 'International Tables Vol C Tables 4.2.6.8 and 6.1.1.4'
H H 0.0000 0.0000 'International Tables Vol C Tables 4.2.6.8 and 6.1.1.4'
N N 0.0061 0.0033 'International Tables Vol C Tables 4.2.6.8 and 6.1.1.4'
O O 0.0106 0.0060 'International Tables Vol C Tables 4.2.6.8 and 6.1.1.4'
Co Co 0.3494 0.9721 'International Tables Vol C Tables 4.2.6.8 and 6.1.1.4'

loop_
_geom_angle_atom_site_label_1
_geom_angle_atom_site_label_2
_geom_angle_atom_site_label_3
_geom_angle
_geom_angle_site_symmetry_1
_geom_angle_site_symmetry_3
_geom_angle_publ_flag
O6 Co O5 114.01(7) 4_576 2_755 ?
O6 Co O4 151.56(6) 4_576 . ?
O5 Co O4 93.47(6) 2_755 . ?
O6 Co N4 93.86(8) 4_576 1_454 ?
O5 Co N4 92.83(8) 2_755 1_454 ?
O4 Co N4 91.83(7) . 1_454 ?
O6 Co N1 84.69(7) 4_576 . ?
O5 Co N1 88.75(7) 2_755 . ?
O4 Co N1 88.95(7) . . ?
N4 Co N1 178.20(8) 1_454 . ?
O6 Co O3 92.30(6) 4_576 . ?
O5 Co O3 153.60(7) 2_755 . ?
O4 Co O3 60.16(6) . . ?
N4 Co O3 87.20(7) 1_454 . ?
N1 Co O3 91.78(7) . . ?
O6 Co C15 121.90(7) 4_576 . ?
O5 Co C15 123.55(7) 2_755 . ?
O4 Co C15 30.09(7) . . ?
N4 Co C15 90.75(8) 1_454 . ?
N1 Co C15 89.11(8) . . ?
O3 Co C15 30.13(7) . . ?
C1 N1 C5 117.6(2) . . ?
C1 N1 Co 123.95(19) . . ?
C5 N1 Co 118.43(18) . . ?
C7 N2 C6 122.4(3) . . ?
C7 N2 H2A 118.8 . . ?
C6 N2 H2A 118.8 . . ?
C8 N3 C9 123.0(4) . . ?
C8 N3 H3A 118.5 . . ?
C9 N3 H3A 118.5 . . ?
C14 N4 C13 117.8(2) . . ?
C14 N4 Co 122.30(19) . 1_656 ?
C13 N4 Co 119.91(19) . 1_656 ?
C15 O3 Co 87.60(13) . . ?
C15 O4 Co 91.36(14) . . ?
C29 O5 Co 122.20(15) . 2_745 ?
C29 O6 Co 149.27(16) . 4_675 ?
N1 C1 C2 122.4(3) . . ?
N1 C1 H1A 118.8 . . ?
C2 C1 H1A 118.8 . . ?
C3 C2 C1 119.7(3) . . ?
C3 C2 H2B 120.1 . . ?
C1 C2 H2B 120.1 . . ?
C2 C3 C4 119.1(3) . . ?
C2 C3 H3B 120.5 . . ?
C4 C3 H3B 120.5 . . ?
C5 C4 C3 117.9(3) . . ?
C5 C4 C6 121.1(3) . . ?
C3 C4 C6 120.8(3) . . ?
N1 C5 C4 123.3(3) . . ?
N1 C5 H5A 118.3 . . ?
C4 C5 H5A 118.3 . . ?
N2 C6 C4 114.4(3) . . ?
N2 C6 H6A 108.7 . . ?
C4 C6 H6A 108.7 . . ?
N2 C6 H6B 108.7 . . ?
C4 C6 H6B 108.7 . . ?
H6A C6 H6B 107.6 . . ?
O1 C7 N2 125.2(4) . . ?
O1 C7 C8 121.5(5) . . ?
N2 C7 C8 113.2(3) . . ?
O2 C8 N3 125.5(4) . . ?
O2 C8 C7 123.1(4) . . ?
N3 C8 C7 111.3(4) . . ?
N3 C9 C10 115.5(3) . . ?
N3 C9 H9A 108.4 . . ?
C10 C9 H9A 108.4 . . ?
N3 C9 H9B 108.4 . . ?
C10 C9 H9B 108.4 . . ?
H9A C9 H9B 107.5 . . ?
C11 C10 C14 117.4(3) . . ?
C11 C10 C9 119.9(3) . . ?
C14 C10 C9 122.7(4) . . ?
C12 C11 C10 119.9(3) . . ?
C12 C11 H11A 120.0 . . ?
C10 C11 H11A 120.0 . . ?
C11 C12 C13 118.9(3) . . ?
C11 C12 H12A 120.5 . . ?
C13 C12 H12A 120.5 . . ?
N4 C13 C12 122.8(3) . . ?
N4 C13 H13A 118.6 . . ?
C12 C13 H13A 118.6 . . ?
N4 C14 C10 123.1(3) . . ?
N4 C14 H14A 118.5 . . ?
C10 C14 H14A 118.5 . . ?
O4 C15 O3 120.7(2) . . ?
O4 C15 C16 119.4(2) . . ?
O3 C15 C16 119.9(2) . . ?
O4 C15 Co 58.56(12) . . ?
O3 C15 Co 62.27(12) . . ?
C16 C15 Co 174.27(16) . . ?
C17 C16 C21 119.2(2) . . ?
C17 C16 C15 119.8(2) . . ?
C21 C16 C15 121.0(2) . . ?
C18 C17 C16 120.5(2) . . ?
C18 C17 H17A 119.7 . . ?
C16 C17 H17A 119.7 . . ?
C17 C18 C19 121.0(2) . . ?
C17 C18 H18A 119.5 . . ?
C19 C18 H18A 119.5 . . ?
C20 C19 C18 118.0(2) . . ?
C20 C19 C22 120.9(2) . . ?
C18 C19 C22 121.1(2) . . ?
C19 C20 C21 121.0(2) . . ?
C19 C20 H20A 119.5 . . ?
C21 C20 H20A 119.5 . . ?
C16 C21 C20 120.1(2) . . ?
C16 C21 H21A 119.9 . . ?
C20 C21 H21A 119.9 . . ?
C23 C22 C19 112.51(19) . . ?
C23 C22 H22A 109.1 . . ?
C19 C22 H22A 109.1 . . ?
C23 C22 H22B 109.1 . . ?
C19 C22 H22B 109.1 . . ?
H22A C22 H22B 107.8 . . ?
C24 C23 C28 118.7(2) . . ?
C24 C23 C22 119.5(2) . . ?
C28 C23 C22 121.8(2) . . ?
C25 C24 C23 120.9(2) . . ?
C25 C24 H24A 119.5 . . ?
C23 C24 H24A 119.5 . . ?
C24 C25 C26 120.4(2) . . ?
C24 C25 H25A 119.8 . . ?
C26 C25 H25A 119.8 . . ?
C27 C26 C25 119.4(2) . . ?
C27 C26 C29 120.7(2) . . ?
C25 C26 C29 119.9(2) . . ?
C26 C27 C28 119.9(2) . . ?
C26 C27 H27A 120.0 . . ?
C28 C27 H27A 120.0 . . ?
C23 C28 C27 120.7(2) . . ?
C23 C28 H28A 119.7 . . ?
C27 C28 H28A 119.7 . . ?
O6 C29 O5 123.8(2) . . ?
O6 C29 C26 118.9(2) . . ?
O5 C29 C26 117.3(2) . . ?
H7A O7 H7B 109.5 . . ?

loop_
_geom_bond_atom_site_label_1
_geom_bond_atom_site_label_2
_geom_bond_distance
_geom_bond_site_symmetry_2
_geom_bond_publ_flag
Co O6 1.9995(17) 4_576 ?
Co O5 2.0244(16) 2_755 ?
Co O4 2.1413(16) . ?
Co N4 2.152(2) 1_454 ?
Co N1 2.165(2) . ?
Co O3 2.2228(17) . ?
Co C15 2.509(2) . ?
N1 C1 1.333(3) . ?
N1 C5 1.339(3) . ?
N2 C7 1.342(5) . ?
N2 C6 1.446(5) . ?
N2 H2A 0.8800 . ?
N3 C8 1.352(5) . ?
N3 C9 1.439(6) . ?
N3 H3A 0.8800 . ?
N4 C14 1.338(3) . ?
N4 C13 1.341(3) . ?
O1 C7 1.216(4) . ?
O2 C8 1.215(4) . ?
O3 C15 1.260(3) . ?
O4 C15 1.258(3) . ?
O5 C29 1.259(3) . ?
O6 C29 1.253(3) . ?
C1 C2 1.385(4) . ?
C1 H1A 0.9500 . ?
C2 C3 1.357(5) . ?
C2 H2B 0.9500 . ?
C3 C4 1.388(5) . ?
C3 H3B 0.9500 . ?
C4 C5 1.385(4) . ?
C4 C6 1.512(5) . ?
C5 H5A 0.9500 . ?
C6 H6A 0.9900 . ?
C6 H6B 0.9900 . ?
C7 C8 1.519(6) . ?
C9 C10 1.512(5) . ?
C9 H9A 0.9900 . ?
C9 H9B 0.9900 . ?
C10 C11 1.385(5) . ?
C10 C14 1.389(4) . ?
C11 C12 1.367(6) . ?
C11 H11A 0.9500 . ?
C12 C13 1.371(4) . ?
C12 H12A 0.9500 . ?
C13 H13A 0.9500 . ?
C14 H14A 0.9500 . ?
C15 C16 1.495(3) . ?
C16 C17 1.383(3) . ?
C16 C21 1.385(3) . ?
C17 C18 1.379(3) . ?
C17 H17A 0.9500 . ?
C18 C19 1.393(3) . ?
C18 H18A 0.9500 . ?
C19 C20 1.387(3) . ?
C19 C22 1.519(3) . ?
C20 C21 1.388(3) . ?
C20 H20A 0.9500 . ?
C21 H21A 0.9500 . ?
C22 C23 1.507(3) . ?
C22 H22A 0.9900 . ?
C22 H22B 0.9900 . ?
C23 C24 1.387(3) . ?
C23 C28 1.388(3) . ?
C24 C25 1.378(3) . ?
C24 H24A 0.9500 . ?
C25 C26 1.389(3) . ?
C25 H25A 0.9500 . ?
C26 C27 1.386(3) . ?
C26 C29 1.499(3) . ?
C27 C28 1.393(3) . ?
C27 H27A 0.9500 . ?
C28 H28A 0.9500 . ?
O7 H7A 0.8501 . ?
O7 H7B 0.8500 . ?
